data_7002774
loop_
_publ_author_name
'Crimmin, Mark R.'
'Barrett, Anthony G. M.'
'Hill, Michael S.'
'MacDougall, Dugald J.'
'Mahon, Mary F.'
'Procopiou, Panayiotis A.'

_publ_section_title
;
 \b-Diketiminate C--H activation with heavier group 2 alkyls
;
_journal_issue 44
_journal_name_full 'Dalton Transactions'
_journal_page_first 9715
_journal_page_last 9717
_journal_paper_doi 10.1039/b917466b
_journal_year 2009
_chemical_formula_sum 'C33 H48 N2 O Sr'
_chemical_formula_weight 576.35
_chemical_name_systematic
;
?
;
_space_group_IT_number 61
_symmetry_cell_setting orthorhombic
_symmetry_space_group_name_Hall '-P 2bc 2ac'
_symmetry_space_group_name_H-M 'P c a b'
_atom_sites_solution_hydrogens geom
_atom_sites_solution_primary direct
_atom_sites_solution_secondary difmap
_audit_creation_method SHELXL-97
_cell_angle_alpha 90.00
_cell_angle_beta 90.00
_cell_angle_gamma 90.00
_cell_formula_units_Z 4
_cell_length_a 13.4819(1)
_cell_length_b 21.4266(2)
_cell_length_c 21.6732(3)
_cell_measurement_reflns_used 57609
_cell_measurement_temperature 150(2)
_cell_measurement_theta_max 27.485
_cell_measurement_theta_min 2.910
_cell_volume 6260.76(11)
_computing_cell_refinement 'HKL Scalepack (Otwinowski & Minor 1997)'
_computing_data_collection 'Collect (Bruker AXS BV, 1997-2004)'
_computing_data_reduction 'Denzo & Scalepack (Otwinowski & Minor, 1997)'
_computing_molecular_graphics 'ORTEX (P.McArdle, 1995)'
_computing_publication_material 'SHELXL-97/2 (Sheldrick,1997)'
_computing_structure_refinement 'SHELXL-97 (Sheldrick, 1997)'
_computing_structure_solution 'SHELXS-97 (Sheldrick, 1990)'
_diffrn_ambient_temperature 150(2)
_diffrn_measured_fraction_theta_full 0.995
_diffrn_measured_fraction_theta_max 0.995
_diffrn_measurement_device_type '95mm CCD camera on \k-goniostat'
_diffrn_measurement_method CCD
_diffrn_radiation_monochromator graphite
_diffrn_radiation_source 'fine-focus sealed tube'
_diffrn_radiation_type MoK\a
_diffrn_radiation_wavelength 0.71073
_diffrn_reflns_av_R_equivalents 0.1270
_diffrn_reflns_av_sigmaI/netI 0.0553
_diffrn_reflns_limit_h_max 17
_diffrn_reflns_limit_h_min -17
_diffrn_reflns_limit_k_max 27
_diffrn_reflns_limit_k_min -27
_diffrn_reflns_limit_l_max 28
_diffrn_reflns_limit_l_min -28
_diffrn_reflns_number 91870
_diffrn_reflns_theta_full 27.48
_diffrn_reflns_theta_max 27.48
_diffrn_reflns_theta_min 4.51
_exptl_absorpt_coefficient_mu 1.748
_exptl_absorpt_correction_T_max 0.85
_exptl_absorpt_correction_T_min 0.70
_exptl_absorpt_correction_type multi-scan
_exptl_absorpt_process_details
;
multi-scan from symmetry-related measurements
Sortav (Blessing 1995)
;
_exptl_crystal_colour Colourless
_exptl_crystal_density_diffrn 1.223
_exptl_crystal_density_method 'not measured'
_exptl_crystal_description block
_exptl_crystal_F_000 2448
_exptl_crystal_size_max 0.20
_exptl_crystal_size_mid 0.20
_exptl_crystal_size_min 0.15
_refine_diff_density_max 0.393
_refine_diff_density_min -0.474
_refine_diff_density_rms 0.064
_refine_ls_extinction_method none
_refine_ls_goodness_of_fit_ref 1.026
_refine_ls_hydrogen_treatment mixed
_refine_ls_matrix_type full
_refine_ls_number_parameters 388
_refine_ls_number_reflns 7146
_refine_ls_number_restraints 12
_refine_ls_restrained_S_all 1.026
_refine_ls_R_factor_all 0.0774
_refine_ls_R_factor_gt 0.0402
_refine_ls_shift/su_max 0.000
_refine_ls_shift/su_mean 0.000
_refine_ls_structure_factor_coef Fsqd
_refine_ls_weighting_details 'calc w=1/[\s^2^(Fo^2^)+(0.0370P)^2^+4.2061P] where P=(Fo^2^+2Fc^2^)/3'
_refine_ls_weighting_scheme calc
_refine_ls_wR_factor_gt 0.0827
_refine_ls_wR_factor_ref 0.0965
_reflns_number_gt 4933
_reflns_number_total 7146
_reflns_threshold_expression >2sigma(I)
_cod_data_source_file b917466b.txt
_cod_data_source_block c:\x-ray\helix\h08msh23\maxus_~1\h08msh23
_cod_depositor_comments
;
The following automatic conversions were performed:
'_symmetry_cell_setting' value 'Orthorhombic' changed to 'orthorhombic'
according to '/home/saulius/struct/CIF-dictionaries/cif_core.dic'
dictionary named 'cif_core.dic' version 2.4.1 from
2010-06-29.

'_exptl_absorpt_correction_type' value 'Multi-Scan' changed
to 'multi-scan' according to
'/home/saulius/struct/CIF-dictionaries/cif_core.dic' dictionary named
'cif_core.dic' version 2.4.1 from 2010-06-29.

Automatic conversion script
Id: cif_fix_enum 1527 2010-12-29 10:47:43Z saulius 
;
_cod_original_cell_volume 6260.77(11)
_cod_original_sg_symbol_H-M Pcab
_cod_database_code 7002774

loop_
_symmetry_equiv_pos_as_xyz
'x, y, z'
'-x, -y+1/2, z+1/2'
'x+1/2, -y, -z+1/2'
'-x+1/2, y+1/2, -z'
'-x, -y, -z'
'x, y-1/2, -z-1/2'
'-x-1/2, y, z-1/2'
'x-1/2, -y-1/2, z'

loop_
_atom_site_label
_atom_site_type_symbol
_atom_site_fract_x
_atom_site_fract_y
_atom_site_fract_z
_atom_site_U_iso_or_equiv
_atom_site_adp_type
_atom_site_occupancy
_atom_site_symmetry_multiplicity
_atom_site_calc_flag
_atom_site_refinement_flags
_atom_site_disorder_assembly
_atom_site_disorder_group
Sr1 Sr 0.488119(16) -0.054786(10) 0.427954(10) 0.02347(8) Uani 1 1 d . . .
O1 O 0.60789(14) -0.14547(9) 0.41086(8) 0.0366(5) Uani 1 1 d D . .
N1 N 0.62904(14) 0.09641(9) 0.49197(9) 0.0232(4) Uani 1 1 d . . .
N2 N 0.50927(14) 0.00128(10) 0.32411(9) 0.0235(4) Uani 1 1 d . . .
C1 C 0.47409(18) 0.07243(12) 0.44552(11) 0.0248(5) Uani 1 1 d D . .
C2 C 0.57927(18) 0.07111(11) 0.44313(11) 0.0224(5) Uani 1 1 d . . .
C3 C 0.63472(18) 0.03914(11) 0.39480(11) 0.0230(5) Uani 1 1 d D . .
H3 H 0.7068(4) 0.0420(11) 0.4000(12) 0.028(7) Uiso 1 1 d D . .
C4 C 0.60230(17) 0.01872(11) 0.33627(11) 0.0232(5) Uani 1 1 d . . .
C5 C 0.68042(18) 0.01545(13) 0.28607(11) 0.0285(6) Uani 1 1 d . . .
H5A H 0.6712 -0.0228 0.2620 0.043 Uiso 1 1 calc R D .
H5B H 0.7465 0.0153 0.3049 0.043 Uiso 1 1 calc R . .
H5C H 0.6740 0.0518 0.2589 0.043 Uiso 1 1 calc R . .
C6 C 0.73212(17) 0.10847(11) 0.48706(11) 0.0236(5) Uani 1 1 d . . .
C7 C 0.80110(18) 0.07248(12) 0.52097(11) 0.0273(6) Uani 1 1 d . . .
C8 C 0.90087(19) 0.08993(13) 0.52107(12) 0.0334(6) Uani 1 1 d . . .
H8 H 0.9470 0.0665 0.5448 0.040 Uiso 1 1 calc R . .
C9 C 0.93349(19) 0.14026(13) 0.48755(13) 0.0354(7) Uani 1 1 d . . .
H9 H 1.0015 0.1518 0.4886 0.042 Uiso 1 1 calc R . .
C10 C 0.8668(2) 0.17413(13) 0.45224(12) 0.0328(6) Uani 1 1 d . . .
H10 H 0.8903 0.2082 0.4282 0.039 Uiso 1 1 calc R . .
C11 C 0.76650(18) 0.15943(12) 0.45120(11) 0.0276(6) Uani 1 1 d . . .
C12 C 0.7673(2) 0.01546(13) 0.55644(13) 0.0352(7) Uani 1 1 d . . .
H12 H 0.6987 0.0053 0.5421 0.042 Uiso 1 1 calc R . .
C13 C 0.7610(4) 0.0291(2) 0.62461(16) 0.0900(16) Uani 1 1 d . . .
H13A H 0.8280 0.0347 0.6413 0.135 Uiso 1 1 calc R . .
H13B H 0.7286 -0.0058 0.6457 0.135 Uiso 1 1 calc R . .
H13C H 0.7225 0.0673 0.6312 0.135 Uiso 1 1 calc R . .
C14 C 0.8318(3) -0.04212(16) 0.5442(2) 0.0700(12) Uani 1 1 d . . .
H14A H 0.8395 -0.0480 0.4996 0.105 Uiso 1 1 calc R . .
H14B H 0.8000 -0.0791 0.5621 0.105 Uiso 1 1 calc R . .
H14C H 0.8972 -0.0362 0.5631 0.105 Uiso 1 1 calc R . .
C15 C 0.6950(2) 0.19743(13) 0.41222(13) 0.0363(7) Uani 1 1 d . . .
H15 H 0.6286 0.1767 0.4143 0.044 Uiso 1 1 calc R . .
C16 C 0.6832(3) 0.26398(19) 0.43622(19) 0.0858(14) Uani 1 1 d . . .
H16A H 0.6583 0.2629 0.4787 0.129 Uiso 1 1 calc R . .
H16B H 0.6360 0.2866 0.4101 0.129 Uiso 1 1 calc R . .
H16C H 0.7476 0.2852 0.4353 0.129 Uiso 1 1 calc R . .
C17 C 0.7263(3) 0.19977(18) 0.34450(16) 0.0665(10) Uani 1 1 d . . .
H17A H 0.7882 0.2234 0.3407 0.100 Uiso 1 1 calc R . .
H17B H 0.6743 0.2202 0.3202 0.100 Uiso 1 1 calc R . .
H17C H 0.7363 0.1572 0.3292 0.100 Uiso 1 1 calc R . .
C18 C 0.48085(16) -0.00392(12) 0.26097(11) 0.0232(5) Uani 1 1 d . . .
C19 C 0.45959(18) 0.05061(12) 0.22752(12) 0.0295(6) Uani 1 1 d . . .
C20 C 0.42971(19) 0.04471(14) 0.16572(13) 0.0361(7) Uani 1 1 d . . .
H20 H 0.4156 0.0812 0.1425 0.043 Uiso 1 1 calc R . .
C21 C 0.42045(19) -0.01277(15) 0.13812(12) 0.0380(7) Uani 1 1 d . . .
H21 H 0.3994 -0.0158 0.0964 0.046 Uiso 1 1 calc R D .
C22 C 0.4418(2) -0.06596(14) 0.17132(12) 0.0349(7) Uani 1 1 d . . .
H22 H 0.4355 -0.1056 0.1521 0.042 Uiso 1 1 calc R . .
C23 C 0.47254(18) -0.06258(12) 0.23256(12) 0.0287(6) Uani 1 1 d . . .
C24 C 0.4679(2) 0.11466(13) 0.25703(14) 0.0416(7) Uani 1 1 d . . .
H24 H 0.5105 0.1102 0.2945 0.050 Uiso 1 1 calc R . .
C25 C 0.3661(3) 0.13706(16) 0.27844(17) 0.0616(10) Uani 1 1 d . . .
H25A H 0.3232 0.1434 0.2425 0.092 Uiso 1 1 calc R D .
H25B H 0.3733 0.1765 0.3009 0.092 Uiso 1 1 calc R . .
H25C H 0.3365 0.1056 0.3057 0.092 Uiso 1 1 calc R . .
C26 C 0.5178(3) 0.16194(16) 0.21466(19) 0.0687(11) Uani 1 1 d . . .
H26A H 0.5825 0.1459 0.2016 0.103 Uiso 1 1 calc R D .
H26B H 0.5269 0.2014 0.2368 0.103 Uiso 1 1 calc R . .
H26C H 0.4760 0.1690 0.1783 0.103 Uiso 1 1 calc R . .
C27 C 0.5020(2) -0.12153(13) 0.26644(13) 0.0374(7) Uani 1 1 d . . .
H27 H 0.5412 -0.1081 0.3033 0.045 Uiso 1 1 calc R . .
C28 C 0.5694(3) -0.16361(16) 0.22841(18) 0.0626(10) Uani 1 1 d . . .
H28A H 0.5298 -0.1858 0.1974 0.094 Uiso 1 1 calc R D .
H28B H 0.6018 -0.1939 0.2556 0.094 Uiso 1 1 calc R . .
H28C H 0.6198 -0.1382 0.2077 0.094 Uiso 1 1 calc R . .
C29 C 0.4137(3) -0.15720(18) 0.2905(2) 0.0755(12) Uani 1 1 d . . .
H29A H 0.3742 -0.1300 0.3173 0.113 Uiso 1 1 calc R D .
H29B H 0.4367 -0.1935 0.3141 0.113 Uiso 1 1 calc R . .
H29C H 0.3730 -0.1713 0.2557 0.113 Uiso 1 1 calc R . .
C30 C 0.5981(3) -0.20879(15) 0.4328(2) 0.0551(9) Uani 1 1 d D D .
H30A H 0.5288 -0.2232 0.4274 0.066 Uiso 0.55 1 calc PR A 1
H30B H 0.6146 -0.2107 0.4773 0.066 Uiso 0.55 1 calc PR A 1
H30C H 0.542(6) -0.219(4) 0.405(4) 0.066 Uiso 0.45 1 d P B 2
H30D H 0.542(6) -0.219(4) 0.451(4) 0.066 Uiso 0.45 1 d P C 2
C31 C 0.6675(10) -0.2504(10) 0.3968(8) 0.049(3) Uani 0.55 1 d PD D 1
H31A H 0.6363 -0.2671 0.3589 0.059 Uiso 0.55 1 calc PR D 1
H31B H 0.6937 -0.2852 0.4221 0.059 Uiso 0.55 1 calc PR D 1
C31A C 0.6871(10) -0.2390(10) 0.4072(9) 0.039(4) Uani 0.45 1 d PD D 2
H31C H 0.6697 -0.2593 0.3677 0.047 Uiso 0.45 1 calc PR D 2
H31D H 0.7098 -0.2719 0.4361 0.047 Uiso 0.45 1 calc PR D 2
C32 C 0.7460(11) -0.2015(6) 0.3829(8) 0.077(6) Uani 0.55 1 d PD D 1
H32A H 0.8033 -0.2081 0.4106 0.092 Uiso 0.55 1 calc PR D 1
H32B H 0.7694 -0.2071 0.3399 0.092 Uiso 0.55 1 calc PR D 1
C32A C 0.7687(15) -0.1945(7) 0.3968(11) 0.073(6) Uani 0.45 1 d PD D 2
H32C H 0.8171 -0.1942 0.4311 0.087 Uiso 0.45 1 calc PR D 2
H32D H 0.8034 -0.2020 0.3572 0.087 Uiso 0.45 1 calc PR D 2
C33 C 0.7088(6) -0.1356(6) 0.3907(5) 0.059(5) Uani 0.55 1 d PD D 1
H33A H 0.7478 -0.1128 0.4222 0.071 Uiso 0.55 1 calc PR D 1
H33B H 0.7111 -0.1123 0.3513 0.071 Uiso 0.55 1 calc PR D 1
C33A C 0.7090(8) -0.1386(6) 0.3953(10) 0.103(9) Uani 0.45 1 d PD D 2
H33C H 0.7388 -0.1078 0.4239 0.123 Uiso 0.45 1 calc PR D 2
H33D H 0.7129 -0.1207 0.3532 0.123 Uiso 0.45 1 calc PR D 2
H1A H 0.4399(16) 0.0623(10) 0.4069(6) 0.021(6) Uiso 1 1 d D . .
H1B H 0.4472(17) 0.1090(7) 0.4669(10) 0.029(7) Uiso 1 1 d D . .

loop_
_atom_site_aniso_label
_atom_site_aniso_U_11
_atom_site_aniso_U_22
_atom_site_aniso_U_33
_atom_site_aniso_U_23
_atom_site_aniso_U_13
_atom_site_aniso_U_12
Sr1 0.02741(12) 0.02496(13) 0.01804(12) -0.00111(10) 0.00201(9) -0.00113(10)
O1 0.0398(11) 0.0348(11) 0.0351(11) 0.0057(9) 0.0058(8) 0.0058(9)
N1 0.0236(10) 0.0270(12) 0.0190(10) -0.0041(9) -0.0014(8) 0.0000(9)
N2 0.0252(10) 0.0278(11) 0.0175(10) -0.0006(9) -0.0011(8) -0.0013(9)
C1 0.0271(13) 0.0268(13) 0.0204(12) -0.0037(10) 0.0002(10) 0.0024(11)
C2 0.0280(12) 0.0217(13) 0.0173(12) 0.0013(10) -0.0002(9) -0.0016(10)
C3 0.0234(12) 0.0284(14) 0.0170(12) -0.0018(10) 0.0000(10) 0.0000(10)
C4 0.0273(13) 0.0210(13) 0.0213(13) 0.0001(10) 0.0021(10) 0.0003(10)
C5 0.0279(13) 0.0350(15) 0.0227(13) -0.0030(11) 0.0022(10) -0.0014(11)
C6 0.0258(12) 0.0287(14) 0.0162(12) -0.0061(10) 0.0026(9) -0.0019(10)
C7 0.0265(13) 0.0329(15) 0.0226(13) -0.0033(11) -0.0024(10) -0.0018(11)
C8 0.0271(13) 0.0406(17) 0.0326(15) -0.0049(13) -0.0051(11) -0.0001(12)
C9 0.0264(14) 0.0407(17) 0.0391(16) -0.0113(13) 0.0020(12) -0.0062(12)
C10 0.0381(15) 0.0295(15) 0.0309(15) -0.0061(12) 0.0075(12) -0.0081(12)
C11 0.0319(13) 0.0281(14) 0.0229(13) -0.0050(11) 0.0020(11) -0.0026(11)
C12 0.0287(14) 0.0418(17) 0.0350(16) 0.0070(13) -0.0060(11) -0.0048(12)
C13 0.121(4) 0.119(4) 0.030(2) 0.006(2) 0.005(2) -0.066(3)
C14 0.051(2) 0.047(2) 0.111(3) 0.027(2) 0.006(2) 0.0037(17)
C15 0.0391(15) 0.0338(16) 0.0361(16) 0.0057(13) -0.0002(12) -0.0041(13)
C16 0.109(3) 0.074(3) 0.074(3) -0.020(2) -0.031(3) 0.053(3)
C17 0.086(3) 0.069(3) 0.045(2) 0.0135(19) -0.0030(18) 0.013(2)
C18 0.0201(11) 0.0304(13) 0.0189(12) -0.0017(10) 0.0003(9) -0.0021(10)
C19 0.0241(12) 0.0349(15) 0.0296(14) 0.0020(12) -0.0028(10) -0.0007(11)
C20 0.0272(14) 0.0508(19) 0.0302(15) 0.0112(14) -0.0033(11) -0.0009(13)
C21 0.0263(13) 0.069(2) 0.0191(14) -0.0017(14) -0.0033(11) -0.0033(14)
C22 0.0309(14) 0.0470(18) 0.0268(14) -0.0106(13) -0.0030(11) -0.0042(13)
C23 0.0275(13) 0.0332(15) 0.0252(13) -0.0043(11) -0.0010(10) -0.0023(11)
C24 0.0519(18) 0.0313(16) 0.0417(17) 0.0037(13) -0.0128(14) 0.0029(14)
C25 0.073(2) 0.050(2) 0.062(2) -0.0091(18) -0.0049(19) 0.0220(18)
C26 0.085(3) 0.0388(19) 0.082(3) 0.015(2) -0.007(2) -0.0104(19)
C27 0.0491(17) 0.0317(15) 0.0315(15) -0.0077(12) -0.0055(13) 0.0022(13)
C28 0.071(2) 0.047(2) 0.069(2) -0.0030(19) 0.0080(19) 0.0159(18)
C29 0.064(2) 0.064(2) 0.099(3) 0.034(2) 0.018(2) 0.001(2)
C30 0.055(2) 0.0371(18) 0.073(3) 0.0141(19) 0.0132(19) 0.0033(16)
C31 0.091(8) 0.030(6) 0.027(6) -0.017(4) -0.007(5) 0.003(5)
C31A 0.064(7) 0.029(9) 0.025(7) -0.011(5) -0.010(5) 0.009(6)
C32 0.054(8) 0.097(9) 0.078(8) 0.031(6) 0.036(8) 0.053(7)
C32A 0.045(8) 0.080(9) 0.093(11) 0.068(8) 0.002(6) 0.004(5)
C33 0.027(7) 0.102(11) 0.049(5) -0.010(5) 0.008(4) 0.006(6)
C33A 0.044(11) 0.013(6) 0.25(2) 0.002(8) 0.033(10) -0.006(6)

loop_
_atom_type_symbol
_atom_type_description
_atom_type_scat_dispersion_real
_atom_type_scat_dispersion_imag
_atom_type_scat_source
C C 0.0033 0.0016 'International Tables Vol C Tables 4.2.6.8 and 6.1.1.4'
H H 0.0000 0.0000 'International Tables Vol C Tables 4.2.6.8 and 6.1.1.4'
N N 0.0061 0.0033 'International Tables Vol C Tables 4.2.6.8 and 6.1.1.4'
O O 0.0106 0.0060 'International Tables Vol C Tables 4.2.6.8 and 6.1.1.4'
Sr Sr -1.5307 3.2498 'International Tables Vol C Tables 4.2.6.8 and 6.1.1.4'

loop_
_geom_angle_atom_site_label_1
_geom_angle_atom_site_label_2
_geom_angle_atom_site_label_3
_geom_angle
_geom_angle_site_symmetry_1
_geom_angle_site_symmetry_3
_geom_angle_publ_flag
N1 Sr1 O1 103.17(6) 5_656 . ?
N1 Sr1 N2 147.38(6) 5_656 . ?
O1 Sr1 N2 99.13(6) . . ?
N1 Sr1 C1 102.27(7) 5_656 . ?
O1 Sr1 C1 144.61(7) . . ?
N2 Sr1 C1 70.50(7) . . ?
N1 Sr1 C1 52.60(7) 5_656 5_656 ?
O1 Sr1 C1 85.68(7) . 5_656 ?
N2 Sr1 C1 153.75(7) . 5_656 ?
C1 Sr1 C1 90.61(7) . 5_656 ?
N1 Sr1 C3 147.51(6) 5_656 . ?
O1 Sr1 C3 93.49(6) . . ?
N2 Sr1 C3 52.02(6) . . ?
C1 Sr1 C3 52.95(7) . . ?
C1 Sr1 C3 102.15(7) 5_656 . ?
N1 Sr1 C2 27.38(6) 5_656 5_656 ?
O1 Sr1 C2 103.96(6) . 5_656 ?
N2 Sr1 C2 156.54(6) . 5_656 ?
C1 Sr1 C2 88.02(7) . 5_656 ?
C1 Sr1 C2 28.32(7) 5_656 5_656 ?
C3 Sr1 C2 121.55(6) . 5_656 ?
N1 Sr1 C2 120.29(6) 5_656 . ?
O1 Sr1 C2 116.34(6) . . ?
N2 Sr1 C2 68.14(6) . . ?
C1 Sr1 C2 28.28(7) . . ?
C1 Sr1 C2 86.53(7) 5_656 . ?
C3 Sr1 C2 28.61(7) . . ?
C2 Sr1 C2 97.43(6) 5_656 . ?
N1 Sr1 H1A 107.6(5) 5_656 . ?
O1 Sr1 H1A 148.9(5) . . ?
N2 Sr1 H1A 55.2(4) . . ?
C1 Sr1 H1A 20.78(7) . . ?
C1 Sr1 H1A 110.0(2) 5_656 . ?
C3 Sr1 H1A 57.7(5) . . ?
C2 Sr1 H1A 101.6(4) 5_656 . ?
C2 Sr1 H1A 42.2(3) . . ?
C33A O1 C33 4.5(12) . . ?
C33A O1 C30 105.4(6) . . ?
C33 O1 C30 108.8(5) . . ?
C33A O1 Sr1 124.4(5) . . ?
C33 O1 Sr1 121.9(5) . . ?
C30 O1 Sr1 127.55(17) . . ?
C2 N1 C6 119.72(19) . . ?
C2 N1 Sr1 94.92(14) . 5_656 ?
C6 N1 Sr1 137.19(15) . 5_656 ?
C4 N2 C18 117.64(19) . . ?
C4 N2 Sr1 93.57(14) . . ?
C18 N2 Sr1 140.83(15) . . ?
C2 C1 Sr1 84.65(15) . . ?
C2 C1 Sr1 81.50(14) . 5_656 ?
Sr1 C1 Sr1 89.39(7) . 5_656 ?
C2 C1 H1A 115.8(14) . . ?
Sr1 C1 H1A 72.3(14) . . ?
Sr1 C1 H1A 152.6(14) 5_656 . ?
C2 C1 H1B 113.7(15) . . ?
Sr1 C1 H1B 151.8(15) . . ?
Sr1 C1 H1B 73.4(15) 5_656 . ?
H1A C1 H1B 114(2) . . ?
N1 C2 C1 117.0(2) . . ?
N1 C2 C3 119.4(2) . . ?
C1 C2 C3 123.2(2) . . ?
N1 C2 Sr1 57.71(12) . 5_656 ?
C1 C2 Sr1 70.18(14) . 5_656 ?
C3 C2 Sr1 141.29(16) . 5_656 ?
N1 C2 Sr1 130.32(16) . . ?
C1 C2 Sr1 67.07(14) . . ?
C3 C2 Sr1 72.96(13) . . ?
Sr1 C2 Sr1 82.57(6) 5_656 . ?
C4 C3 C2 129.2(2) . . ?
C4 C3 Sr1 78.30(14) . . ?
C2 C3 Sr1 78.43(13) . . ?
C4 C3 H3 115.5(15) . . ?
C2 C3 H3 113.3(15) . . ?
Sr1 C3 H3 133.5(15) . . ?
N2 C4 C3 123.7(2) . . ?
N2 C4 C5 119.9(2) . . ?
C3 C4 C5 116.4(2) . . ?
C4 C5 H5A 109.5 . . ?
C4 C5 H5B 109.5 . . ?
H5A C5 H5B 109.5 . . ?
C4 C5 H5C 109.5 . . ?
H5A C5 H5C 109.5 . . ?
H5B C5 H5C 109.5 . . ?
C7 C6 N1 120.4(2) . . ?
C7 C6 C11 119.3(2) . . ?
N1 C6 C11 120.1(2) . . ?
C8 C7 C6 119.2(2) . . ?
C8 C7 C12 120.4(2) . . ?
C6 C7 C12 120.4(2) . . ?
C9 C8 C7 121.2(3) . . ?
C9 C8 H8 119.4 . . ?
C7 C8 H8 119.4 . . ?
C8 C9 C10 119.7(2) . . ?
C8 C9 H9 120.1 . . ?
C10 C9 H9 120.1 . . ?
C9 C10 C11 121.4(3) . . ?
C9 C10 H10 119.3 . . ?
C11 C10 H10 119.3 . . ?
C10 C11 C6 119.0(2) . . ?
C10 C11 C15 120.3(2) . . ?
C6 C11 C15 120.7(2) . . ?
C13 C12 C7 111.0(3) . . ?
C13 C12 C14 110.9(3) . . ?
C7 C12 C14 113.0(2) . . ?
C13 C12 H12 107.2 . . ?
C7 C12 H12 107.2 . . ?
C14 C12 H12 107.2 . . ?
C12 C13 H13A 109.5 . . ?
C12 C13 H13B 109.5 . . ?
H13A C13 H13B 109.5 . . ?
C12 C13 H13C 109.5 . . ?
H13A C13 H13C 109.5 . . ?
H13B C13 H13C 109.5 . . ?
C12 C14 H14A 109.5 . . ?
C12 C14 H14B 109.5 . . ?
H14A C14 H14B 109.5 . . ?
C12 C14 H14C 109.5 . . ?
H14A C14 H14C 109.5 . . ?
H14B C14 H14C 109.5 . . ?
C11 C15 C16 112.2(2) . . ?
C11 C15 C17 112.2(3) . . ?
C16 C15 C17 109.0(3) . . ?
C11 C15 H15 107.8 . . ?
C16 C15 H15 107.8 . . ?
C17 C15 H15 107.8 . . ?
C15 C16 H16A 109.5 . . ?
C15 C16 H16B 109.5 . . ?
H16A C16 H16B 109.5 . . ?
C15 C16 H16C 109.5 . . ?
H16A C16 H16C 109.5 . . ?
H16B C16 H16C 109.5 . . ?
C15 C17 H17A 109.5 . . ?
C15 C17 H17B 109.5 . . ?
H17A C17 H17B 109.5 . . ?
C15 C17 H17C 109.5 . . ?
H17A C17 H17C 109.5 . . ?
H17B C17 H17C 109.5 . . ?
C23 C18 C19 120.1(2) . . ?
C23 C18 N2 120.8(2) . . ?
C19 C18 N2 119.0(2) . . ?
C20 C19 C18 118.4(2) . . ?
C20 C19 C24 120.3(2) . . ?
C18 C19 C24 121.3(2) . . ?
C21 C20 C19 121.4(3) . . ?
C21 C20 H20 119.3 . . ?
C19 C20 H20 119.3 . . ?
C20 C21 C22 119.6(2) . . ?
C20 C21 H21 120.2 . . ?
C22 C21 H21 120.2 . . ?
C21 C22 C23 121.1(3) . . ?
C21 C22 H22 119.4 . . ?
C23 C22 H22 119.4 . . ?
C22 C23 C18 119.2(2) . . ?
C22 C23 C27 119.8(2) . . ?
C18 C23 C27 120.9(2) . . ?
C19 C24 C26 112.3(3) . . ?
C19 C24 C25 110.2(3) . . ?
C26 C24 C25 111.8(3) . . ?
C19 C24 H24 107.4 . . ?
C26 C24 H24 107.4 . . ?
C25 C24 H24 107.4 . . ?
C24 C25 H25A 109.5 . . ?
C24 C25 H25B 109.5 . . ?
H25A C25 H25B 109.5 . . ?
C24 C25 H25C 109.5 . . ?
H25A C25 H25C 109.5 . . ?
H25B C25 H25C 109.5 . . ?
C24 C26 H26A 109.5 . . ?
C24 C26 H26B 109.5 . . ?
H26A C26 H26B 109.5 . . ?
C24 C26 H26C 109.5 . . ?
H26A C26 H26C 109.5 . . ?
H26B C26 H26C 109.5 . . ?
C29 C27 C23 112.6(2) . . ?
C29 C27 C28 111.0(3) . . ?
C23 C27 C28 112.8(2) . . ?
C29 C27 H27 106.7 . . ?
C23 C27 H27 106.7 . . ?
C28 C27 H27 106.7 . . ?
C27 C28 H28A 109.5 . . ?
C27 C28 H28B 109.5 . . ?
H28A C28 H28B 109.5 . . ?
C27 C28 H28C 109.5 . . ?
H28A C28 H28C 109.5 . . ?
H28B C28 H28C 109.5 . . ?
C27 C29 H29A 109.5 . . ?
C27 C29 H29B 109.5 . . ?
H29A C29 H29B 109.5 . . ?
C27 C29 H29C 109.5 . . ?
H29A C29 H29C 109.5 . . ?
H29B C29 H29C 109.5 . . ?
O1 C30 C31A 102.4(9) . . ?
O1 C30 C31 109.2(9) . . ?
C31A C30 C31 16.3(8) . . ?
O1 C30 H30A 109.8 . . ?
C31A C30 H30A 126.0 . . ?
C31 C30 H30A 109.8 . . ?
O1 C30 H30B 109.8 . . ?
C31A C30 H30B 99.5 . . ?
C31 C30 H30B 109.8 . . ?
H30A C30 H30B 108.3 . . ?
O1 C30 H30C 94(5) . . ?
C31A C30 H30C 107(5) . . ?
C31 C30 H30C 92(5) . . ?
H30A C30 H30C 31.3 . . ?
H30B C30 H30C 139.5 . . ?
O1 C30 H30D 118(5) . . ?
C31A C30 H30D 139(5) . . ?
C31 C30 H30D 127(5) . . ?
H30A C30 H30D 32.9 . . ?
H30B C30 H30D 75.7 . . ?
H30C C30 H30D 64(6) . . ?
C30 C31 C32 97.3(10) . . ?
C30 C31 H31A 112.3 . . ?
C32 C31 H31A 112.3 . . ?
C30 C31 H31B 112.3 . . ?
C32 C31 H31B 112.3 . . ?
H31A C31 H31B 109.9 . . ?
C30 C31A C32A 112.4(13) . . ?
C30 C31A H31C 109.1 . . ?
C32A C31A H31C 109.1 . . ?
C30 C31A H31D 109.1 . . ?
C32A C31A H31D 109.1 . . ?
H31C C31A H31D 107.8 . . ?
C33 C32 C31 113.1(10) . . ?
C33 C32 H32A 109.0 . . ?
C31 C32 H32A 109.0 . . ?
C33 C32 H32B 109.0 . . ?
C31 C32 H32B 109.0 . . ?
H32A C32 H32B 107.8 . . ?
C33A C32A C31A 97.2(13) . . ?
C33A C32A H32C 112.3 . . ?
C31A C32A H32C 112.3 . . ?
C33A C32A H32D 112.3 . . ?
C31A C32A H32D 112.3 . . ?
H32C C32A H32D 109.9 . . ?
O1 C33 C32 102.1(8) . . ?
O1 C33 H33A 111.3 . . ?
C32 C33 H33A 111.3 . . ?
O1 C33 H33B 111.3 . . ?
C32 C33 H33B 111.3 . . ?
H33A C33 H33B 109.2 . . ?
O1 C33A C32A 116.5(10) . . ?
O1 C33A H33C 108.2 . . ?
C32A C33A H33C 108.2 . . ?
O1 C33A H33D 108.2 . . ?
C32A C33A H33D 108.2 . . ?
H33C C33A H33D 107.3 . . ?

loop_
_geom_bond_atom_site_label_1
_geom_bond_atom_site_label_2
_geom_bond_distance
_geom_bond_site_symmetry_2
_geom_bond_publ_flag
Sr1 N1 2.5104(19) 5_656 ?
Sr1 O1 2.5535(18) . ?
Sr1 N2 2.567(2) . ?
Sr1 C1 2.759(3) . ?
Sr1 C1 2.815(3) 5_656 ?
Sr1 C3 2.911(2) . ?
Sr1 C2 2.959(2) 5_656 ?
Sr1 C2 2.982(2) . ?
Sr1 H1A 2.63(2) . ?
O1 C33A 1.413(10) . ?
O1 C33 1.444(8) . ?
O1 C30 1.444(4) . ?
N1 C2 1.366(3) . ?
N1 C6 1.418(3) . ?
N1 Sr1 2.5104(19) 5_656 ?
N2 C4 1.335(3) . ?
N2 C18 1.425(3) . ?
C1 C2 1.419(3) . ?
C1 Sr1 2.815(3) 5_656 ?
C1 H1A 0.980(3) . ?
C1 H1B 0.980(3) . ?
C2 C3 1.458(3) . ?
C2 Sr1 2.959(2) 5_656 ?
C3 C4 1.411(3) . ?
C3 H3 0.980(3) . ?
C4 C5 1.516(3) . ?
C5 H5A 0.9800 . ?
C5 H5B 0.9800 . ?
C5 H5C 0.9800 . ?
C6 C7 1.414(3) . ?
C6 C11 1.418(3) . ?
C7 C8 1.396(3) . ?
C7 C12 1.514(4) . ?
C8 C9 1.373(4) . ?
C8 H8 0.9500 . ?
C9 C10 1.385(4) . ?
C9 H9 0.9500 . ?
C10 C11 1.389(4) . ?
C10 H10 0.9500 . ?
C11 C15 1.518(4) . ?
C12 C13 1.509(4) . ?
C12 C14 1.533(4) . ?
C12 H12 1.0000 . ?
C13 H13A 0.9800 . ?
C13 H13B 0.9800 . ?
C13 H13C 0.9800 . ?
C14 H14A 0.9800 . ?
C14 H14B 0.9800 . ?
C14 H14C 0.9800 . ?
C15 C16 1.526(5) . ?
C15 C17 1.528(4) . ?
C15 H15 1.0000 . ?
C16 H16A 0.9800 . ?
C16 H16B 0.9800 . ?
C16 H16C 0.9800 . ?
C17 H17A 0.9800 . ?
C17 H17B 0.9800 . ?
C17 H17C 0.9800 . ?
C18 C23 1.404(3) . ?
C18 C19 1.404(4) . ?
C19 C20 1.404(4) . ?
C19 C24 1.518(4) . ?
C20 C21 1.375(4) . ?
C20 H20 0.9500 . ?
C21 C22 1.378(4) . ?
C21 H21 0.9500 . ?
C22 C23 1.392(4) . ?
C22 H22 0.9500 . ?
C23 C27 1.514(4) . ?
C24 C26 1.524(5) . ?
C24 C25 1.526(4) . ?
C24 H24 1.0000 . ?
C25 H25A 0.9800 . ?
C25 H25B 0.9800 . ?
C25 H25C 0.9800 . ?
C26 H26A 0.9800 . ?
C26 H26B 0.9800 . ?
C26 H26C 0.9800 . ?
C27 C29 1.507(4) . ?
C27 C28 1.523(4) . ?
C27 H27 1.0000 . ?
C28 H28A 0.9800 . ?
C28 H28B 0.9800 . ?
C28 H28C 0.9800 . ?
C29 H29A 0.9800 . ?
C29 H29B 0.9800 . ?
C29 H29C 0.9800 . ?
C30 C31A 1.472(15) . ?
C30 C31 1.510(14) . ?
C30 H30A 0.9900 . ?
C30 H30B 0.9900 . ?
C30 H30C 0.99(8) . ?
C30 H30D 0.87(8) . ?
C31 C32 1.520(14) . ?
C31 H31A 0.9900 . ?
C31 H31B 0.9900 . ?
C31A C32A 1.475(17) . ?
C31A H31C 0.9900 . ?
C31A H31D 0.9900 . ?
C32 C33 1.508(13) . ?
C32 H32A 0.9900 . ?
C32 H32B 0.9900 . ?
C32A C33A 1.443(17) . ?
C32A H32C 0.9900 . ?
C32A H32D 0.9900 . ?
C33 H33A 0.9900 . ?
C33 H33B 0.9900 . ?
C33A H33C 0.9900 . ?
C33A H33D 0.9900 . ?

loop_
_geom_torsion_atom_site_label_1
_geom_torsion_atom_site_label_2
_geom_torsion_atom_site_label_3
_geom_torsion_atom_site_label_4
_geom_torsion
_geom_torsion_site_symmetry_1
_geom_torsion_site_symmetry_2
_geom_torsion_site_symmetry_3
_geom_torsion_site_symmetry_4
_geom_torsion_publ_flag
N1 Sr1 O1 C33A -148.0(11) 5_656 . . . ?
N2 Sr1 O1 C33A 56.0(11) . . . . ?
C1 Sr1 O1 C33A -13.1(11) . . . . ?
C1 Sr1 O1 C33A -98.0(11) 5_656 . . . ?
C3 Sr1 O1 C33A 3.9(11) . . . . ?
C2 Sr1 O1 C33A -119.9(11) 5_656 . . . ?
C2 Sr1 O1 C33A -14.1(11) . . . . ?
N1 Sr1 O1 C33 -152.5(5) 5_656 . . . ?
N2 Sr1 O1 C33 51.5(5) . . . . ?
C1 Sr1 O1 C33 -17.5(5) . . . . ?
C1 Sr1 O1 C33 -102.5(5) 5_656 . . . ?
C3 Sr1 O1 C33 -0.6(5) . . . . ?
C2 Sr1 O1 C33 -124.3(5) 5_656 . . . ?
C2 Sr1 O1 C33 -18.5(5) . . . . ?
N1 Sr1 O1 C30 10.9(3) 5_656 . . . ?
N2 Sr1 O1 C30 -145.1(3) . . . . ?
C1 Sr1 O1 C30 145.8(3) . . . . ?
C1 Sr1 O1 C30 60.9(3) 5_656 . . . ?
C3 Sr1 O1 C30 162.8(3) . . . . ?
C2 Sr1 O1 C30 39.1(3) 5_656 . . . ?
C2 Sr1 O1 C30 144.8(3) . . . . ?
N1 Sr1 N2 C4 158.80(14) 5_656 . . . ?
O1 Sr1 N2 C4 -68.42(14) . . . . ?
C1 Sr1 N2 C4 76.56(15) . . . . ?
C1 Sr1 N2 C4 30.4(2) 5_656 . . . ?
C3 Sr1 N2 C4 18.87(13) . . . . ?
C2 Sr1 N2 C4 101.32(19) 5_656 . . . ?
C2 Sr1 N2 C4 46.39(14) . . . . ?
N1 Sr1 N2 C18 -56.9(3) 5_656 . . . ?
O1 Sr1 N2 C18 75.9(2) . . . . ?
C1 Sr1 N2 C18 -139.1(2) . . . . ?
C1 Sr1 N2 C18 174.7(2) 5_656 . . . ?
C3 Sr1 N2 C18 163.2(3) . . . . ?
C2 Sr1 N2 C18 -114.3(3) 5_656 . . . ?
C2 Sr1 N2 C18 -169.3(3) . . . . ?
N1 Sr1 C1 C2 133.25(14) 5_656 . . . ?
O1 Sr1 C1 C2 -1.9(2) . . . . ?
N2 Sr1 C1 C2 -79.88(14) . . . . ?
C1 Sr1 C1 C2 81.52(14) 5_656 . . . ?
C3 Sr1 C1 C2 -23.30(13) . . . . ?
C2 Sr1 C1 C2 109.72(13) 5_656 . . . ?
N1 Sr1 C1 Sr1 51.74(7) 5_656 . . 5_656 ?
O1 Sr1 C1 Sr1 -83.39(12) . . . 5_656 ?
N2 Sr1 C1 Sr1 -161.40(8) . . . 5_656 ?
C1 Sr1 C1 Sr1 0.0 5_656 . . 5_656 ?
C3 Sr1 C1 Sr1 -104.81(9) . . . 5_656 ?
C2 Sr1 C1 Sr1 28.21(7) 5_656 . . 5_656 ?
C2 Sr1 C1 Sr1 -81.52(14) . . . 5_656 ?
C6 N1 C2 C1 -166.9(2) . . . . ?
Sr1 N1 C2 C1 39.4(2) 5_656 . . . ?
C6 N1 C2 C3 19.1(3) . . . . ?
Sr1 N1 C2 C3 -134.7(2) 5_656 . . . ?
C6 N1 C2 Sr1 153.8(2) . . . 5_656 ?
C6 N1 C2 Sr1 111.2(2) . . . . ?
Sr1 N1 C2 Sr1 -42.53(19) 5_656 . . . ?
Sr1 C1 C2 N1 -124.9(2) . . . . ?
Sr1 C1 C2 N1 -34.8(2) 5_656 . . . ?
Sr1 C1 C2 C3 48.9(2) . . . . ?
Sr1 C1 C2 C3 139.1(2) 5_656 . . . ?
Sr1 C1 C2 Sr1 -90.18(6) . . . 5_656 ?
Sr1 C1 C2 Sr1 90.18(6) 5_656 . . . ?
N1 Sr1 C2 N1 51.3(2) 5_656 . . . ?
O1 Sr1 C2 N1 -74.4(2) . . . . ?
N2 Sr1 C2 N1 -164.0(2) . . . . ?
C1 Sr1 C2 N1 106.8(3) . . . . ?
C1 Sr1 C2 N1 9.0(2) 5_656 . . . ?
C3 Sr1 C2 N1 -114.5(3) . . . . ?
C2 Sr1 C2 N1 35.19(17) 5_656 . . . ?
N1 Sr1 C2 C1 -55.51(16) 5_656 . . . ?
O1 Sr1 C2 C1 178.79(13) . . . . ?
N2 Sr1 C2 C1 89.24(15) . . . . ?
C1 Sr1 C2 C1 -97.77(14) 5_656 . . . ?
C3 Sr1 C2 C1 138.8(2) . . . . ?
C2 Sr1 C2 C1 -71.58(14) 5_656 . . . ?
N1 Sr1 C2 C3 165.73(12) 5_656 . . . ?
O1 Sr1 C2 C3 40.03(15) . . . . ?
N2 Sr1 C2 C3 -49.52(13) . . . . ?
C1 Sr1 C2 C3 -138.8(2) . . . . ?
C1 Sr1 C2 C3 123.47(14) 5_656 . . . ?
C2 Sr1 C2 C3 149.66(16) 5_656 . . . ?
N1 Sr1 C2 Sr1 16.07(8) 5_656 . . 5_656 ?
O1 Sr1 C2 Sr1 -109.63(6) . . . 5_656 ?
N2 Sr1 C2 Sr1 160.82(8) . . . 5_656 ?
C1 Sr1 C2 Sr1 71.58(14) . . . 5_656 ?
C1 Sr1 C2 Sr1 -26.19(6) 5_656 . . 5_656 ?
C3 Sr1 C2 Sr1 -149.66(16) . . . 5_656 ?
C2 Sr1 C2 Sr1 0.0 5_656 . . 5_656 ?
N1 C2 C3 C4 -168.6(2) . . . . ?
C1 C2 C3 C4 17.7(4) . . . . ?
Sr1 C2 C3 C4 117.5(3) 5_656 . . . ?
Sr1 C2 C3 C4 64.2(2) . . . . ?
N1 C2 C3 Sr1 127.2(2) . . . . ?
C1 C2 C3 Sr1 -46.5(2) . . . . ?
Sr1 C2 C3 Sr1 53.2(2) 5_656 . . . ?
N1 Sr1 C3 C4 -157.93(13) 5_656 . . . ?
O1 Sr1 C3 C4 80.69(14) . . . . ?
N2 Sr1 C3 C4 -18.17(13) . . . . ?
C1 Sr1 C3 C4 -111.54(16) . . . . ?
C1 Sr1 C3 C4 167.02(14) 5_656 . . . ?
C2 Sr1 C3 C4 -170.58(13) 5_656 . . . ?
C2 Sr1 C3 C4 -134.6(2) . . . . ?
N1 Sr1 C3 C2 -23.3(2) 5_656 . . . ?
O1 Sr1 C3 C2 -144.73(13) . . . . ?
N2 Sr1 C3 C2 116.41(16) . . . . ?
C1 Sr1 C3 C2 23.04(13) . . . . ?
C1 Sr1 C3 C2 -58.40(14) 5_656 . . . ?
C2 Sr1 C3 C2 -36.00(18) 5_656 . . . ?
C18 N2 C4 C3 165.4(2) . . . . ?
Sr1 N2 C4 C3 -39.2(2) . . . . ?
C18 N2 C4 C5 -16.4(3) . . . . ?
Sr1 N2 C4 C5 139.1(2) . . . . ?
C2 C3 C4 N2 -29.7(4) . . . . ?
Sr1 C3 C4 N2 34.6(2) . . . . ?
C2 C3 C4 C5 152.0(2) . . . . ?
Sr1 C3 C4 C5 -143.7(2) . . . . ?
C2 N1 C6 C7 -110.2(3) . . . . ?
Sr1 N1 C6 C7 29.4(3) 5_656 . . . ?
C2 N1 C6 C11 74.0(3) . . . . ?
Sr1 N1 C6 C11 -146.44(19) 5_656 . . . ?
N1 C6 C7 C8 -172.4(2) . . . . ?
C11 C6 C7 C8 3.4(4) . . . . ?
N1 C6 C7 C12 7.9(4) . . . . ?
C11 C6 C7 C12 -176.2(2) . . . . ?
C6 C7 C8 C9 -1.8(4) . . . . ?
C12 C7 C8 C9 177.8(2) . . . . ?
C7 C8 C9 C10 -0.8(4) . . . . ?
C8 C9 C10 C11 1.8(4) . . . . ?
C9 C10 C11 C6 -0.2(4) . . . . ?
C9 C10 C11 C15 179.8(2) . . . . ?
C7 C6 C11 C10 -2.5(4) . . . . ?
N1 C6 C11 C10 173.4(2) . . . . ?
C7 C6 C11 C15 177.5(2) . . . . ?
N1 C6 C11 C15 -6.6(4) . . . . ?
C8 C7 C12 C13 77.0(4) . . . . ?
C6 C7 C12 C13 -103.3(3) . . . . ?
C8 C7 C12 C14 -48.3(4) . . . . ?
C6 C7 C12 C14 131.4(3) . . . . ?
C10 C11 C15 C16 -67.5(4) . . . . ?
C6 C11 C15 C16 112.6(3) . . . . ?
C10 C11 C15 C17 55.7(4) . . . . ?
C6 C11 C15 C17 -124.3(3) . . . . ?
C4 N2 C18 C23 103.2(3) . . . . ?
Sr1 N2 C18 C23 -35.7(4) . . . . ?
C4 N2 C18 C19 -77.7(3) . . . . ?
Sr1 N2 C18 C19 143.3(2) . . . . ?
C23 C18 C19 C20 0.3(4) . . . . ?
N2 C18 C19 C20 -178.7(2) . . . . ?
C23 C18 C19 C24 180.0(2) . . . . ?
N2 C18 C19 C24 1.0(4) . . . . ?
C18 C19 C20 C21 0.5(4) . . . . ?
C24 C19 C20 C21 -179.2(3) . . . . ?
C19 C20 C21 C22 -0.7(4) . . . . ?
C20 C21 C22 C23 0.1(4) . . . . ?
C21 C22 C23 C18 0.6(4) . . . . ?
C21 C22 C23 C27 -175.9(2) . . . . ?
C19 C18 C23 C22 -0.8(4) . . . . ?
N2 C18 C23 C22 178.2(2) . . . . ?
C19 C18 C23 C27 175.7(2) . . . . ?
N2 C18 C23 C27 -5.3(4) . . . . ?
C20 C19 C24 C26 -43.5(4) . . . . ?
C18 C19 C24 C26 136.9(3) . . . . ?
C20 C19 C24 C25 81.9(3) . . . . ?
C18 C19 C24 C25 -97.8(3) . . . . ?
C22 C23 C27 C29 -81.2(3) . . . . ?
C18 C23 C27 C29 102.3(3) . . . . ?
C22 C23 C27 C28 45.3(4) . . . . ?
C18 C23 C27 C28 -131.2(3) . . . . ?
C33A O1 C30 C31A -19.4(12) . . . . ?
C33 O1 C30 C31A -16.4(8) . . . . ?
Sr1 O1 C30 C31A 178.5(7) . . . . ?
C33A O1 C30 C31 -34.9(11) . . . . ?
C33 O1 C30 C31 -31.9(8) . . . . ?
Sr1 O1 C30 C31 163.0(6) . . . . ?
O1 C30 C31 C32 29.1(12) . . . . ?
C31A C30 C31 C32 -39(6) . . . . ?
O1 C30 C31A C32A 26.3(17) . . . . ?
C31 C30 C31A C32A 143(8) . . . . ?
C30 C31 C32 C33 -18.2(16) . . . . ?
C30 C31A C32A C33A -21(2) . . . . ?
C33A O1 C33 C32 59(14) . . . . ?
C30 O1 C33 C32 17.9(10) . . . . ?
Sr1 O1 C33 C32 -175.9(8) . . . . ?
C31 C32 C33 O1 1.3(16) . . . . ?
C33 O1 C33A C32A -132(15) . . . . ?
C30 O1 C33A C32A 8(2) . . . . ?
Sr1 O1 C33A C32A 170.7(13) . . . . ?
C31A C32A C33A O1 7(2) . . . . ?
